data_7705183
loop_
_publ_author_name
'Liang, Qiuming'
'Lin, Jack H.'
'DeMuth, Joshua C.'
'Neidig, Michael L.'
'Song, Datong'

_publ_section_title
;
 Syntheses and characterizations of iron complexes of bulky
 <i>o</i>-phenylenediamide ligand.
;
_journal_issue 35
_journal_name_full 'Dalton transactions (Cambridge, England : 2003)'
_journal_page_first 12287
_journal_page_last 12297
_journal_paper_doi 10.1039/d0dt02087g
_journal_volume 49
_journal_year 2020
_chemical_formula_moiety 'C35 H43 Cl Fe N3 [+ solvent]'
_chemical_formula_sum 'C35 H43 Cl Fe N3'
_chemical_formula_weight 597.02
_space_group_crystal_system monoclinic
_space_group_IT_number 15
_space_group_name_Hall '-I 2ya'
_space_group_name_H-M_alt 'I 1 2/a 1'
_atom_sites_solution_hydrogens geom
_audit_creation_method SHELXL-2016/6
_audit_update_record
;
2020-08-11 deposited with the CCDC.	2020-08-17 downloaded from the CCDC.
;
_cell_angle_alpha 90
_cell_angle_beta 91.820(7)
_cell_angle_gamma 90
_cell_formula_units_Z 8
_cell_length_a 16.7942(19)
_cell_length_b 12.0222(13)
_cell_length_c 35.531(5)
_cell_measurement_reflns_used 53457
_cell_measurement_temperature 150(2)
_cell_measurement_theta_max 27.681
_cell_measurement_theta_min 2.084
_cell_volume 7170.2(15)
_computing_structure_refinement 'SHELXL-2016/6 (Sheldrick, 2016)'
_diffrn_ambient_temperature 150(2)
_diffrn_measured_fraction_theta_full 0.999
_diffrn_measured_fraction_theta_max 0.984
_diffrn_measurement_device_type 'Bruker Kappa Apex II'
_diffrn_measurement_method 'Phi and Omega Scans'
_diffrn_radiation_type MoK\a
_diffrn_radiation_wavelength 0.71073
_diffrn_reflns_av_R_equivalents 0.1437
_diffrn_reflns_av_unetI/netI 0.1196
_diffrn_reflns_Laue_measured_fraction_full 0.999
_diffrn_reflns_Laue_measured_fraction_max 0.984
_diffrn_reflns_limit_h_max 21
_diffrn_reflns_limit_h_min -17
_diffrn_reflns_limit_k_max 15
_diffrn_reflns_limit_k_min -14
_diffrn_reflns_limit_l_max 46
_diffrn_reflns_limit_l_min -45
_diffrn_reflns_number 53457
_diffrn_reflns_point_group_measured_fraction_full 0.999
_diffrn_reflns_point_group_measured_fraction_max 0.984
_diffrn_reflns_theta_full 25.242
_diffrn_reflns_theta_max 27.681
_diffrn_reflns_theta_min 2.084
_exptl_absorpt_coefficient_mu 0.519
_exptl_absorpt_correction_T_max 0.6022
_exptl_absorpt_correction_T_min 0.5226
_exptl_absorpt_correction_type multi-scan
_exptl_absorpt_process_details SADABS
_exptl_crystal_colour 'dark green'
_exptl_crystal_density_diffrn 1.106
_exptl_crystal_description rod
_exptl_crystal_F_000 2536
_exptl_crystal_size_max 0.4
_exptl_crystal_size_mid 0.2
_exptl_crystal_size_min 0.2
_refine_diff_density_max 0.396
_refine_diff_density_min -0.402
_refine_diff_density_rms 0.069
_refine_ls_extinction_method none
_refine_ls_goodness_of_fit_ref 1.014
_refine_ls_hydrogen_treatment constr
_refine_ls_matrix_type full
_refine_ls_number_parameters 337
_refine_ls_number_reflns 8256
_refine_ls_number_restraints 0
_refine_ls_restrained_S_all 1.014
_refine_ls_R_factor_all 0.1493
_refine_ls_R_factor_gt 0.0675
_refine_ls_shift/su_max 0.001
_refine_ls_shift/su_mean 0.000
_refine_ls_structure_factor_coef Fsqd
_refine_ls_weighting_details 'w=1/[\s^2^(Fo^2^)+(0.0843P)^2^+4.5861P] where P=(Fo^2^+2Fc^2^)/3'
_refine_ls_weighting_scheme calc
_refine_ls_wR_factor_gt 0.1601
_refine_ls_wR_factor_ref 0.1955
_reflns_Friedel_coverage 0.000
_reflns_number_gt 4227
_reflns_number_total 8256
_reflns_threshold_expression 'I > 2\s(I)'
_cod_data_source_file d0dt02087g2.cif
_cod_data_source_block wl306a_sq
_cod_depositor_comments 'Adding full bibliography for 7705182--7705191.cif.'
_cod_original_sg_symbol_H-M 'I 2/a'
_cod_database_code 7705183
_shelx_shelxl_version_number 2016/6
_shelx_space_group_comment
;
The symmetry employed for this shelxl refinement is uniquely defined
by the following loop, which should always be used as a source of
symmetry information in preference to the above space-group names.
They are only intended as comments.
;

loop_
_space_group_symop_operation_xyz
'x, y, z'
'-x+1/2, y, -z'
'x+1/2, y+1/2, z+1/2'
'-x+1, y+1/2, -z+1/2'
'-x, -y, -z'
'x-1/2, -y, z'
'-x+1/2, -y+1/2, -z+1/2'
'x, -y+1/2, z+1/2'

loop_
_atom_site_label
_atom_site_type_symbol
_atom_site_fract_x
_atom_site_fract_y
_atom_site_fract_z
_atom_site_U_iso_or_equiv
_atom_site_adp_type
_atom_site_occupancy
_atom_site_site_symmetry_order
_atom_site_calc_flag
_atom_site_refinement_flags_posn
_atom_site_refinement_flags_adp
_atom_site_refinement_flags_occupancy
_atom_site_disorder_assembly
_atom_site_disorder_group
Fe1 Fe 0.03551(3) 0.53374(4) 0.16298(2) 0.03900(19) Uani 1 1 d . . . . .
Cl1 Cl 0.14660(6) 0.55381(8) 0.19857(3) 0.0511(3) Uani 1 1 d . . . . .
N1 N 0.0253(2) 0.4932(3) 0.10858(8) 0.0452(8) Uani 1 1 d . . . . .
N2 N -0.01939(19) 0.6718(3) 0.14293(8) 0.0420(8) Uani 1 1 d . . . . .
N3 N -0.0301(2) 0.4178(2) 0.19192(8) 0.0428(8) Uani 1 1 d . . . . .
C1 C -0.0164(2) 0.5667(4) 0.08733(11) 0.0480(10) Uani 1 1 d . . . . .
C2 C -0.0343(3) 0.5557(4) 0.04804(11) 0.0616(13) Uani 1 1 d . . . . .
H2A H -0.018550 0.490881 0.034920 0.074 Uiso 1 1 calc R U . . .
C3 C -0.0744(3) 0.6391(5) 0.02937(12) 0.0694(15) Uani 1 1 d . . . . .
H3A H -0.085664 0.631765 0.003118 0.083 Uiso 1 1 calc R U . . .
C4 C -0.0992(3) 0.7350(4) 0.04804(13) 0.0662(14) Uani 1 1 d . . . . .
H4A H -0.127201 0.791183 0.034258 0.079 Uiso 1 1 calc R U . . .
C5 C -0.0839(2) 0.7492(4) 0.08542(12) 0.0556(12) Uani 1 1 d . . . . .
H5A H -0.101582 0.814611 0.097608 0.067 Uiso 1 1 calc R U . . .
C6 C -0.0412(2) 0.6659(3) 0.10658(11) 0.0458(10) Uani 1 1 d . . . . .
C7 C 0.0772(5) 0.4210(7) 0.0900(2) 0.0307(12) Uiso 0.5 1 d . . P A 1
C8 C 0.0466(5) 0.3123(7) 0.0856(2) 0.0371(13) Uiso 0.5 1 d . . P A 1
C9 C 0.0937(7) 0.2281(8) 0.0697(3) 0.0527(17) Uiso 0.5 1 d . . P A 1
H9A H 0.073655 0.154769 0.066221 0.063 Uiso 0.5 1 calc R U P A 1
C10 C 0.1698(5) 0.2559(9) 0.0594(2) 0.0439(15) Uiso 0.5 1 d . . P A 1
H10A H 0.203455 0.200254 0.049443 0.053 Uiso 0.5 1 calc R U P A 1
C11 C 0.1978(5) 0.3642(7) 0.0633(2) 0.0430(15) Uiso 0.5 1 d . . P A 1
H11A H 0.249590 0.381139 0.054909 0.052 Uiso 0.5 1 calc R U P A 1
C12 C 0.1533(5) 0.4488(7) 0.0790(2) 0.0341(12) Uiso 0.5 1 d . . P A 1
C13 C -0.0407(7) 0.2814(10) 0.0948(3) 0.0572(17) Uiso 0.5 1 d . . P A 1
H13A H -0.063620 0.350974 0.105489 0.069 Uiso 0.5 1 calc R U P A 1
C14 C -0.0617(9) 0.1765(14) 0.1280(5) 0.082(2) Uiso 0.5 1 d . . P A 1
H14A H -0.029810 0.189283 0.151215 0.123 Uiso 0.5 1 calc R U P A 1
H14B H -0.118406 0.178532 0.133651 0.123 Uiso 0.5 1 calc R U P A 1
H14C H -0.048412 0.103577 0.117613 0.123 Uiso 0.5 1 calc R U P A 1
C15 C -0.0925(7) 0.2571(10) 0.0589(3) 0.075(2) Uiso 0.5 1 d . . P A 1
H15A H -0.146709 0.238082 0.066079 0.112 Uiso 0.5 1 calc R U P A 1
H15B H -0.093993 0.323103 0.042770 0.112 Uiso 0.5 1 calc R U P A 1
H15C H -0.069511 0.194607 0.045279 0.112 Uiso 0.5 1 calc R U P A 1
C16 C 0.1856(5) 0.5646(7) 0.0839(2) 0.0404(14) Uiso 0.5 1 d . . P A 1
H16A H 0.145173 0.607525 0.098035 0.048 Uiso 0.5 1 calc R U P A 1
C17 C 0.2594(7) 0.5648(9) 0.1073(3) 0.0631(19) Uiso 0.5 1 d . . P A 1
H17A H 0.250107 0.526865 0.131208 0.095 Uiso 0.5 1 calc R U P A 1
H17B H 0.301458 0.526043 0.094031 0.095 Uiso 0.5 1 calc R U P A 1
H17C H 0.275914 0.641732 0.112374 0.095 Uiso 0.5 1 calc R U P A 1
C18 C 0.1930(7) 0.6203(9) 0.0469(3) 0.065(2) Uiso 0.5 1 d . . P A 1
H18A H 0.141847 0.616953 0.032909 0.098 Uiso 0.5 1 calc R U P A 1
H18B H 0.208317 0.698203 0.050842 0.098 Uiso 0.5 1 calc R U P A 1
H18C H 0.233861 0.582514 0.032498 0.098 Uiso 0.5 1 calc R U P A 1
C7A C 0.0597(5) 0.3916(7) 0.0911(2) 0.0307(12) Uiso 0.5 1 d . . P A 2
C8A C 0.0227(5) 0.2873(7) 0.0888(2) 0.0371(13) Uiso 0.5 1 d . . P A 2
C9A C 0.0688(6) 0.2012(9) 0.0743(3) 0.0527(17) Uiso 0.5 1 d . . P A 2
H9AA H 0.047484 0.128072 0.072940 0.063 Uiso 0.5 1 calc R U P A 2
C10A C 0.1436(6) 0.2207(7) 0.0621(2) 0.0439(15) Uiso 0.5 1 d . . P A 2
H10B H 0.172024 0.160375 0.051590 0.053 Uiso 0.5 1 calc R U P A 2
C11A C 0.1796(5) 0.3214(9) 0.0640(2) 0.0430(15) Uiso 0.5 1 d . . P A 2
H11B H 0.232171 0.331374 0.055517 0.052 Uiso 0.5 1 calc R U P A 2
C12A C 0.1367(5) 0.4117(6) 0.0792(2) 0.0341(12) Uiso 0.5 1 d . . P A 2
C13A C -0.0566(7) 0.2628(10) 0.1024(3) 0.0572(17) Uiso 0.5 1 d . . P A 2
H13B H -0.079109 0.329181 0.115264 0.069 Uiso 0.5 1 calc R U P A 2
C14A C -0.0376(9) 0.1828(14) 0.1275(5) 0.082(2) Uiso 0.5 1 d . . P A 2
H14D H -0.085983 0.156768 0.139397 0.123 Uiso 0.5 1 calc R U P A 2
H14E H -0.012479 0.120555 0.114565 0.123 Uiso 0.5 1 calc R U P A 2
H14F H -0.000436 0.212741 0.146736 0.123 Uiso 0.5 1 calc R U P A 2
C15A C -0.1100(7) 0.2272(10) 0.0702(3) 0.075(2) Uiso 0.5 1 d . . P A 2
H15D H -0.120537 0.290741 0.053452 0.112 Uiso 0.5 1 calc R U P A 2
H15E H -0.084173 0.167852 0.056142 0.112 Uiso 0.5 1 calc R U P A 2
H15F H -0.160392 0.199761 0.079807 0.112 Uiso 0.5 1 calc R U P A 2
C16A C 0.1755(5) 0.5237(7) 0.0814(2) 0.0404(14) Uiso 0.5 1 d . . P A 2
H16B H 0.137982 0.575426 0.094002 0.048 Uiso 0.5 1 calc R U P A 2
C17A C 0.2556(7) 0.5250(9) 0.1046(3) 0.0631(19) Uiso 0.5 1 d . . P A 2
H17D H 0.277486 0.600505 0.104854 0.095 Uiso 0.5 1 calc R U P A 2
H17E H 0.246379 0.500942 0.130422 0.095 Uiso 0.5 1 calc R U P A 2
H17F H 0.293348 0.474213 0.092989 0.095 Uiso 0.5 1 calc R U P A 2
C18A C 0.1909(7) 0.5711(9) 0.0415(3) 0.065(2) Uiso 0.5 1 d . . P A 2
H18D H 0.216269 0.644253 0.043848 0.098 Uiso 0.5 1 calc R U P A 2
H18E H 0.225999 0.520420 0.028123 0.098 Uiso 0.5 1 calc R U P A 2
H18F H 0.140154 0.578313 0.027283 0.098 Uiso 0.5 1 calc R U P A 2
C19 C -0.0320(2) 0.7750(3) 0.16229(11) 0.0458(10) Uani 1 1 d . . . . .
C20 C -0.1059(2) 0.7946(3) 0.17946(11) 0.0429(9) Uani 1 1 d . . . . .
C21 C -0.1153(3) 0.8953(4) 0.19835(13) 0.0584(12) Uani 1 1 d . . . . .
H21A H -0.164326 0.910778 0.209865 0.070 Uiso 1 1 calc R U . . .
C22 C -0.0551(3) 0.9725(4) 0.20066(16) 0.0736(15) Uani 1 1 d . . . . .
H22A H -0.063371 1.040801 0.213402 0.088 Uiso 1 1 calc R U . . .
C23 C 0.0173(3) 0.9521(4) 0.18471(18) 0.0749(16) Uani 1 1 d . . . . .
H23A H 0.058384 1.006262 0.186800 0.090 Uiso 1 1 calc R U . . .
C24 C 0.0309(3) 0.8525(3) 0.16543(14) 0.0629(13) Uani 1 1 d . . . . .
C25 C -0.1718(2) 0.7087(3) 0.17917(11) 0.0478(10) Uani 1 1 d . . . . .
H25A H -0.157835 0.649006 0.160897 0.057 Uiso 1 1 calc R U . . .
C26 C -0.1755(3) 0.6559(4) 0.21809(12) 0.0574(12) Uani 1 1 d . . . . .
H26A H -0.218139 0.600236 0.218018 0.086 Uiso 1 1 calc R U . . .
H26B H -0.124492 0.620120 0.224530 0.086 Uiso 1 1 calc R U . . .
H26C H -0.186412 0.713601 0.236733 0.086 Uiso 1 1 calc R U . . .
C27 C -0.2529(3) 0.7561(4) 0.16695(15) 0.0728(15) Uani 1 1 d . . . . .
H27A H -0.293016 0.696925 0.167297 0.109 Uiso 1 1 calc R U . . .
H27B H -0.267594 0.815436 0.184306 0.109 Uiso 1 1 calc R U . . .
H27C H -0.250120 0.786265 0.141405 0.109 Uiso 1 1 calc R U . . .
C28 C 0.1114(3) 0.8315(4) 0.14790(18) 0.0811(18) Uani 1 1 d . . . . .
H28A H 0.117869 0.749122 0.145555 0.097 Uiso 1 1 calc R U . . .
C29 C 0.1820(3) 0.8744(5) 0.1714(2) 0.096(2) Uani 1 1 d . . . . .
H29A H 0.231393 0.858148 0.158501 0.144 Uiso 1 1 calc R U . . .
H29B H 0.176867 0.954942 0.174784 0.144 Uiso 1 1 calc R U . . .
H29C H 0.183266 0.837776 0.196043 0.144 Uiso 1 1 calc R U . . .
C30 C 0.1104(3) 0.8800(6) 0.10794(19) 0.106(2) Uani 1 1 d . . . . .
H30A H 0.064312 0.850893 0.093505 0.159 Uiso 1 1 calc R U . . .
H30B H 0.106860 0.961307 0.109272 0.159 Uiso 1 1 calc R U . . .
H30C H 0.159468 0.858939 0.095528 0.159 Uiso 1 1 calc R U . . .
C31 C 0.0039(3) 0.3502(3) 0.21748(12) 0.0561(12) Uani 1 1 d . . . . .
H31A H 0.059646 0.355720 0.222503 0.067 Uiso 1 1 calc R U . . .
C32 C -0.0395(3) 0.2722(4) 0.23698(13) 0.0691(14) Uani 1 1 d . . . . .
H32A H -0.013705 0.225114 0.255051 0.083 Uiso 1 1 calc R U . . .
C33 C -0.1196(3) 0.2639(4) 0.22992(13) 0.0632(13) Uani 1 1 d . . . . .
H33A H -0.150359 0.211511 0.243224 0.076 Uiso 1 1 calc R U . . .
C34 C -0.1550(3) 0.3317(3) 0.20352(12) 0.0552(11) Uani 1 1 d . . . . .
H34A H -0.210577 0.326823 0.197837 0.066 Uiso 1 1 calc R U . . .
C35 C -0.1085(3) 0.4071(3) 0.18542(11) 0.0498(11) Uani 1 1 d . . . . .
H35A H -0.133394 0.454553 0.167188 0.060 Uiso 1 1 calc R U . . .

loop_
_atom_site_aniso_label
_atom_site_aniso_U_11
_atom_site_aniso_U_22
_atom_site_aniso_U_33
_atom_site_aniso_U_23
_atom_site_aniso_U_13
_atom_site_aniso_U_12
Fe1 0.0528(4) 0.0372(3) 0.0271(3) 0.0033(2) 0.0022(2) 0.0103(3)
Cl1 0.0557(6) 0.0505(6) 0.0466(6) -0.0012(4) -0.0034(5) 0.0038(5)
N1 0.052(2) 0.054(2) 0.0298(16) -0.0001(14) 0.0030(15) 0.0192(16)
N2 0.051(2) 0.0409(18) 0.0350(17) 0.0105(14) 0.0135(15) 0.0135(15)
N3 0.062(2) 0.0328(17) 0.0337(17) 0.0060(14) -0.0060(16) 0.0044(16)
C1 0.046(2) 0.065(3) 0.033(2) 0.0072(19) 0.0069(18) 0.017(2)
C2 0.059(3) 0.097(4) 0.029(2) 0.002(2) 0.0034(19) 0.030(3)
C3 0.063(3) 0.118(4) 0.028(2) 0.020(2) 0.005(2) 0.034(3)
C4 0.056(3) 0.095(4) 0.048(3) 0.033(3) 0.014(2) 0.030(3)
C5 0.054(3) 0.069(3) 0.045(2) 0.025(2) 0.014(2) 0.024(2)
C6 0.048(2) 0.056(3) 0.035(2) 0.0143(18) 0.0178(18) 0.015(2)
C19 0.058(3) 0.033(2) 0.047(2) 0.0110(17) 0.012(2) 0.015(2)
C20 0.051(3) 0.036(2) 0.042(2) 0.0063(17) 0.0066(19) 0.0087(18)
C21 0.064(3) 0.046(3) 0.066(3) 0.002(2) 0.014(2) 0.016(2)
C22 0.084(4) 0.034(3) 0.104(4) -0.001(3) 0.016(3) 0.005(3)
C23 0.071(3) 0.033(3) 0.122(5) 0.016(3) 0.020(3) -0.001(2)
C24 0.065(3) 0.034(2) 0.091(4) 0.018(2) 0.023(3) 0.008(2)
C25 0.049(3) 0.054(2) 0.041(2) -0.0079(19) 0.0058(19) 0.006(2)
C26 0.067(3) 0.057(3) 0.049(3) -0.007(2) 0.014(2) -0.007(2)
C27 0.060(3) 0.088(4) 0.070(3) -0.016(3) 0.000(3) 0.017(3)
C28 0.069(4) 0.048(3) 0.129(5) 0.022(3) 0.041(3) 0.007(3)
C29 0.061(4) 0.079(4) 0.149(6) 0.030(4) 0.018(4) 0.003(3)
C30 0.079(4) 0.118(5) 0.124(5) 0.037(4) 0.050(4) 0.010(4)
C31 0.072(3) 0.044(2) 0.051(3) 0.014(2) -0.016(2) -0.003(2)
C32 0.103(4) 0.043(3) 0.059(3) 0.021(2) -0.025(3) -0.008(3)
C33 0.096(4) 0.042(3) 0.051(3) 0.004(2) 0.001(3) -0.011(3)
C34 0.066(3) 0.041(2) 0.058(3) -0.002(2) 0.001(2) -0.001(2)
C35 0.065(3) 0.038(2) 0.046(2) 0.0025(19) -0.008(2) 0.006(2)

loop_
_atom_type_symbol
_atom_type_description
_atom_type_scat_dispersion_real
_atom_type_scat_dispersion_imag
_atom_type_scat_source
C C 0.0033 0.0016 'International Tables Vol C Tables 4.2.6.8 and 6.1.1.4'
H H 0.0000 0.0000 'International Tables Vol C Tables 4.2.6.8 and 6.1.1.4'
Cl Cl 0.1484 0.1585 'International Tables Vol C Tables 4.2.6.8 and 6.1.1.4'
Fe Fe 0.3463 0.8444 'International Tables Vol C Tables 4.2.6.8 and 6.1.1.4'
N N 0.0061 0.0033 'International Tables Vol C Tables 4.2.6.8 and 6.1.1.4'

loop_
_geom_angle_atom_site_label_1
_geom_angle_atom_site_label_2
_geom_angle_atom_site_label_3
_geom_angle
_geom_angle_site_symmetry_1
_geom_angle_site_symmetry_3
_geom_angle_publ_flag
N1 Fe1 N2 80.48(13) . . ?
N1 Fe1 N3 106.63(14) . . ?
N2 Fe1 N3 119.01(13) . . ?
N1 Fe1 Cl1 128.26(10) . . ?
N2 Fe1 Cl1 118.37(10) . . ?
N3 Fe1 Cl1 103.86(10) . . ?
C1 N1 C7 117.5(4) . . ?
C1 N1 C7A 120.3(4) . . ?
C1 N1 Fe1 114.2(3) . . ?
C7 N1 Fe1 124.6(4) . . ?
C7A N1 Fe1 125.5(4) . . ?
C6 N2 C19 118.0(3) . . ?
C6 N2 Fe1 114.0(3) . . ?
C19 N2 Fe1 127.8(3) . . ?
C31 N3 C35 117.2(4) . . ?
C31 N3 Fe1 121.7(3) . . ?
C35 N3 Fe1 121.1(3) . . ?
N1 C1 C2 125.4(4) . . ?
N1 C1 C6 115.5(3) . . ?
C2 C1 C6 119.1(4) . . ?
C3 C2 C1 119.5(4) . . ?
C3 C2 H2A 120.2 . . ?
C1 C2 H2A 120.2 . . ?
C2 C3 C4 121.5(4) . . ?
C2 C3 H3A 119.2 . . ?
C4 C3 H3A 119.2 . . ?
C5 C4 C3 121.2(4) . . ?
C5 C4 H4A 119.4 . . ?
C3 C4 H4A 119.4 . . ?
C4 C5 C6 120.2(4) . . ?
C4 C5 H5A 119.9 . . ?
C6 C5 H5A 119.9 . . ?
N2 C6 C5 126.1(4) . . ?
N2 C6 C1 115.4(3) . . ?
C5 C6 C1 118.5(4) . . ?
C12 C7 N1 124.9(7) . . ?
C12 C7 C8 121.7(8) . . ?
N1 C7 C8 113.3(7) . . ?
C7 C8 C9 120.1(8) . . ?
C7 C8 C13 122.6(8) . . ?
C9 C8 C13 117.1(9) . . ?
C10 C9 C8 117.8(9) . . ?
C10 C9 H9A 121.1 . . ?
C8 C9 H9A 121.1 . . ?
C9 C10 C11 120.8(10) . . ?
C9 C10 H10A 119.6 . . ?
C11 C10 H10A 119.6 . . ?
C12 C11 C10 122.8(8) . . ?
C12 C11 H11A 118.6 . . ?
C10 C11 H11A 118.6 . . ?
C7 C12 C11 116.7(8) . . ?
C7 C12 C16 121.5(7) . . ?
C11 C12 C16 121.9(7) . . ?
C15 C13 C8 112.3(9) . . ?
C15 C13 C14 107.2(9) . . ?
C8 C13 C14 121.3(9) . . ?
C15 C13 H13A 104.9 . . ?
C8 C13 H13A 104.9 . . ?
C14 C13 H13A 104.9 . . ?
C13 C14 H14A 109.5 . . ?
C13 C14 H14B 109.5 . . ?
H14A C14 H14B 109.5 . . ?
C13 C14 H14C 109.5 . . ?
H14A C14 H14C 109.5 . . ?
H14B C14 H14C 109.5 . . ?
C13 C15 H15A 109.5 . . ?
C13 C15 H15B 109.5 . . ?
H15A C15 H15B 109.5 . . ?
C13 C15 H15C 109.5 . . ?
H15A C15 H15C 109.5 . . ?
H15B C15 H15C 109.5 . . ?
C17 C16 C18 114.0(9) . . ?
C17 C16 C12 111.3(7) . . ?
C18 C16 C12 110.8(7) . . ?
C17 C16 H16A 106.8 . . ?
C18 C16 H16A 106.8 . . ?
C12 C16 H16A 106.8 . . ?
C16 C17 H17A 109.5 . . ?
C16 C17 H17B 109.5 . . ?
H17A C17 H17B 109.5 . . ?
C16 C17 H17C 109.5 . . ?
H17A C17 H17C 109.5 . . ?
H17B C17 H17C 109.5 . . ?
C16 C18 H18A 109.5 . . ?
C16 C18 H18B 109.5 . . ?
H18A C18 H18B 109.5 . . ?
C16 C18 H18C 109.5 . . ?
H18A C18 H18C 109.5 . . ?
H18B C18 H18C 109.5 . . ?
C12A C7A C8A 123.5(8) . . ?
C12A C7A N1 111.0(6) . . ?
C8A C7A N1 125.4(7) . . ?
C7A C8A C9A 115.7(8) . . ?
C7A C8A C13A 124.7(9) . . ?
C9A C8A C13A 119.5(8) . . ?
C10A C9A C8A 121.1(9) . . ?
C10A C9A H9AA 119.5 . . ?
C8A C9A H9AA 119.5 . . ?
C11A C10A C9A 123.4(10) . . ?
C11A C10A H10B 118.3 . . ?
C9A C10A H10B 118.3 . . ?
C10A C11A C12A 118.2(8) . . ?
C10A C11A H11B 120.9 . . ?
C12A C11A H11B 120.9 . . ?
C7A C12A C11A 118.1(7) . . ?
C7A C12A C16A 123.1(8) . . ?
C11A C12A C16A 118.9(8) . . ?
C14A C13A C8A 99.4(10) . . ?
C14A C13A C15A 115.3(12) . . ?
C8A C13A C15A 109.7(9) . . ?
C14A C13A H13B 110.6 . . ?
C8A C13A H13B 110.6 . . ?
C15A C13A H13B 110.6 . . ?
C13A C14A H14D 109.5 . . ?
C13A C14A H14E 109.5 . . ?
H14D C14A H14E 109.5 . . ?
C13A C14A H14F 109.5 . . ?
H14D C14A H14F 109.5 . . ?
H14E C14A H14F 109.5 . . ?
C13A C15A H15D 109.5 . . ?
C13A C15A H15E 109.5 . . ?
H15D C15A H15E 109.5 . . ?
C13A C15A H15F 109.5 . . ?
H15D C15A H15F 109.5 . . ?
H15E C15A H15F 109.5 . . ?
C12A C16A C17A 113.9(8) . . ?
C12A C16A C18A 111.4(7) . . ?
C17A C16A C18A 108.2(8) . . ?
C12A C16A H16B 107.7 . . ?
C17A C16A H16B 107.7 . . ?
C18A C16A H16B 107.7 . . ?
C16A C17A H17D 109.5 . . ?
C16A C17A H17E 109.5 . . ?
H17D C17A H17E 109.5 . . ?
C16A C17A H17F 109.5 . . ?
H17D C17A H17F 109.5 . . ?
H17E C17A H17F 109.5 . . ?
C16A C18A H18D 109.5 . . ?
C16A C18A H18E 109.5 . . ?
H18D C18A H18E 109.5 . . ?
C16A C18A H18F 109.5 . . ?
H18D C18A H18F 109.5 . . ?
H18E C18A H18F 109.5 . . ?
C24 C19 C20 121.3(4) . . ?
C24 C19 N2 119.1(3) . . ?
C20 C19 N2 119.5(4) . . ?
C21 C20 C19 117.6(4) . . ?
C21 C20 C25 120.1(4) . . ?
C19 C20 C25 122.2(3) . . ?
C22 C21 C20 121.4(4) . . ?
C22 C21 H21A 119.3 . . ?
C20 C21 H21A 119.3 . . ?
C21 C22 C23 120.8(4) . . ?
C21 C22 H22A 119.6 . . ?
C23 C22 H22A 119.6 . . ?
C22 C23 C24 120.8(5) . . ?
C22 C23 H23A 119.6 . . ?
C24 C23 H23A 119.6 . . ?
C23 C24 C19 118.0(4) . . ?
C23 C24 C28 120.1(4) . . ?
C19 C24 C28 122.0(4) . . ?
C20 C25 C26 109.2(3) . . ?
C20 C25 C27 113.1(4) . . ?
C26 C25 C27 110.5(4) . . ?
C20 C25 H25A 107.9 . . ?
C26 C25 H25A 107.9 . . ?
C27 C25 H25A 107.9 . . ?
C25 C26 H26A 109.5 . . ?
C25 C26 H26B 109.5 . . ?
H26A C26 H26B 109.5 . . ?
C25 C26 H26C 109.5 . . ?
H26A C26 H26C 109.5 . . ?
H26B C26 H26C 109.5 . . ?
C25 C27 H27A 109.5 . . ?
C25 C27 H27B 109.5 . . ?
H27A C27 H27B 109.5 . . ?
C25 C27 H27C 109.5 . . ?
H27A C27 H27C 109.5 . . ?
H27B C27 H27C 109.5 . . ?
C29 C28 C24 113.9(5) . . ?
C29 C28 C30 111.4(5) . . ?
C24 C28 C30 109.3(5) . . ?
C29 C28 H28A 107.3 . . ?
C24 C28 H28A 107.3 . . ?
C30 C28 H28A 107.3 . . ?
C28 C29 H29A 109.5 . . ?
C28 C29 H29B 109.5 . . ?
H29A C29 H29B 109.5 . . ?
C28 C29 H29C 109.5 . . ?
H29A C29 H29C 109.5 . . ?
H29B C29 H29C 109.5 . . ?
C28 C30 H30A 109.5 . . ?
C28 C30 H30B 109.5 . . ?
H30A C30 H30B 109.5 . . ?
C28 C30 H30C 109.5 . . ?
H30A C30 H30C 109.5 . . ?
H30B C30 H30C 109.5 . . ?
N3 C31 C32 122.2(4) . . ?
N3 C31 H31A 118.9 . . ?
C32 C31 H31A 118.9 . . ?
C33 C32 C31 119.2(4) . . ?
C33 C32 H32A 120.4 . . ?
C31 C32 H32A 120.4 . . ?
C32 C33 C34 119.2(4) . . ?
C32 C33 H33A 120.4 . . ?
C34 C33 H33A 120.4 . . ?
C33 C34 C35 118.3(5) . . ?
C33 C34 H34A 120.8 . . ?
C35 C34 H34A 120.8 . . ?
N3 C35 C34 123.8(4) . . ?
N3 C35 H35A 118.1 . . ?
C34 C35 H35A 118.1 . . ?

loop_
_geom_bond_atom_site_label_1
_geom_bond_atom_site_label_2
_geom_bond_distance
_geom_bond_site_symmetry_2
_geom_bond_publ_flag
Fe1 N1 1.995(3) . ?
Fe1 N2 2.018(3) . ?
Fe1 N3 2.070(3) . ?
Fe1 Cl1 2.2334(12) . ?
N1 C1 1.345(5) . ?
N1 C7 1.409(9) . ?
N1 C7A 1.495(9) . ?
N2 C6 1.333(5) . ?
N2 C19 1.437(5) . ?
N3 C31 1.333(5) . ?
N3 C35 1.336(5) . ?
C1 C2 1.425(5) . ?
C1 C6 1.442(5) . ?
C2 C3 1.367(6) . ?
C2 H2A 0.9500 . ?
C3 C4 1.401(7) . ?
C3 H3A 0.9500 . ?
C4 C5 1.355(6) . ?
C4 H4A 0.9500 . ?
C5 C6 1.431(5) . ?
C5 H5A 0.9500 . ?
C7 C12 1.389(12) . ?
C7 C8 1.411(12) . ?
C8 C9 1.414(14) . ?
C8 C13 1.558(14) . ?
C9 C10 1.383(14) . ?
C9 H9A 0.9500 . ?
C10 C11 1.390(13) . ?
C10 H10A 0.9500 . ?
C11 C12 1.390(11) . ?
C11 H11A 0.9500 . ?
C12 C16 1.502(11) . ?
C13 C15 1.549(16) . ?
C13 C14 1.770(19) . ?
C13 H13A 1.0000 . ?
C14 H14A 0.9800 . ?
C14 H14B 0.9800 . ?
C14 H14C 0.9800 . ?
C15 H15A 0.9800 . ?
C15 H15B 0.9800 . ?
C15 H15C 0.9800 . ?
C16 C17 1.471(14) . ?
C16 C18 1.485(13) . ?
C16 H16A 1.0000 . ?
C17 H17A 0.9800 . ?
C17 H17B 0.9800 . ?
C17 H17C 0.9800 . ?
C18 H18A 0.9800 . ?
C18 H18B 0.9800 . ?
C18 H18C 0.9800 . ?
C7A C12A 1.394(12) . ?
C7A C8A 1.400(11) . ?
C8A C9A 1.400(13) . ?
C8A C13A 1.461(14) . ?
C9A C10A 1.363(14) . ?
C9A H9AA 0.9500 . ?
C10A C11A 1.355(13) . ?
C10A H10B 0.9500 . ?
C11A C12A 1.418(12) . ?
C11A H11B 0.9500 . ?
C12A C16A 1.497(11) . ?
C13A C14A 1.343(19) . ?
C13A C15A 1.494(16) . ?
C13A H13B 1.0000 . ?
C14A H14D 0.9800 . ?
C14A H14E 0.9800 . ?
C14A H14F 0.9800 . ?
C15A H15D 0.9800 . ?
C15A H15E 0.9800 . ?
C15A H15F 0.9800 . ?
C16A C17A 1.554(14) . ?
C16A C18A 1.560(14) . ?
C16A H16B 1.0000 . ?
C17A H17D 0.9800 . ?
C17A H17E 0.9800 . ?
C17A H17F 0.9800 . ?
C18A H18D 0.9800 . ?
C18A H18E 0.9800 . ?
C18A H18F 0.9800 . ?
C19 C24 1.411(6) . ?
C19 C20 1.420(5) . ?
C20 C21 1.396(6) . ?
C20 C25 1.513(6) . ?
C21 C22 1.373(7) . ?
C21 H21A 0.9500 . ?
C22 C23 1.379(7) . ?
C22 H22A 0.9500 . ?
C23 C24 1.402(6) . ?
C23 H23A 0.9500 . ?
C24 C28 1.527(6) . ?
C25 C26 1.524(6) . ?
C25 C27 1.527(6) . ?
C25 H25A 1.0000 . ?
C26 H26A 0.9800 . ?
C26 H26B 0.9800 . ?
C26 H26C 0.9800 . ?
C27 H27A 0.9800 . ?
C27 H27B 0.9800 . ?
C27 H27C 0.9800 . ?
C28 C29 1.518(8) . ?
C28 C30 1.535(8) . ?
C28 H28A 1.0000 . ?
C29 H29A 0.9800 . ?
C29 H29B 0.9800 . ?
C29 H29C 0.9800 . ?
C30 H30A 0.9800 . ?
C30 H30B 0.9800 . ?
C30 H30C 0.9800 . ?
C31 C32 1.386(6) . ?
C31 H31A 0.9500 . ?
C32 C33 1.365(7) . ?
C32 H32A 0.9500 . ?
C33 C34 1.365(6) . ?
C33 H33A 0.9500 . ?
C34 C35 1.371(6) . ?
C34 H34A 0.9500 . ?
C35 H35A 0.9500 . ?

loop_
_geom_torsion_atom_site_label_1
_geom_torsion_atom_site_label_2
_geom_torsion_atom_site_label_3
_geom_torsion_atom_site_label_4
_geom_torsion
_geom_torsion_site_symmetry_1
_geom_torsion_site_symmetry_2
_geom_torsion_site_symmetry_3
_geom_torsion_site_symmetry_4
_geom_torsion_publ_flag
C7 N1 C1 C2 22.5(7) . . . . ?
C7A N1 C1 C2 2.2(7) . . . . ?
Fe1 N1 C1 C2 -178.0(4) . . . . ?
C7 N1 C1 C6 -154.9(5) . . . . ?
C7A N1 C1 C6 -175.2(4) . . . . ?
Fe1 N1 C1 C6 4.6(5) . . . . ?
N1 C1 C2 C3 -177.1(4) . . . . ?
C6 C1 C2 C3 0.2(7) . . . . ?
C1 C2 C3 C4 -0.7(7) . . . . ?
C2 C3 C4 C5 0.4(8) . . . . ?
C3 C4 C5 C6 0.5(7) . . . . ?
C19 N2 C6 C5 -6.8(6) . . . . ?
Fe1 N2 C6 C5 177.3(3) . . . . ?
C19 N2 C6 C1 171.1(3) . . . . ?
Fe1 N2 C6 C1 -4.8(4) . . . . ?
C4 C5 C6 N2 176.8(4) . . . . ?
C4 C5 C6 C1 -1.0(6) . . . . ?
N1 C1 C6 N2 0.2(5) . . . . ?
C2 C1 C6 N2 -177.4(4) . . . . ?
N1 C1 C6 C5 178.2(4) . . . . ?
C2 C1 C6 C5 0.7(6) . . . . ?
C1 N1 C7 C12 81.1(9) . . . . ?
Fe1 N1 C7 C12 -76.1(9) . . . . ?
C1 N1 C7 C8 -103.0(7) . . . . ?
Fe1 N1 C7 C8 99.8(7) . . . . ?
C12 C7 C8 C9 0.2(13) . . . . ?
N1 C7 C8 C9 -175.9(7) . . . . ?
C12 C7 C8 C13 -175.1(8) . . . . ?
N1 C7 C8 C13 8.8(11) . . . . ?
C7 C8 C9 C10 0.9(13) . . . . ?
C13 C8 C9 C10 176.4(8) . . . . ?
C8 C9 C10 C11 -2.3(13) . . . . ?
C9 C10 C11 C12 2.7(13) . . . . ?
N1 C7 C12 C11 175.7(7) . . . . ?
C8 C7 C12 C11 0.1(12) . . . . ?
N1 C7 C12 C16 -4.1(12) . . . . ?
C8 C7 C12 C16 -179.7(8) . . . . ?
C10 C11 C12 C7 -1.5(12) . . . . ?
C10 C11 C12 C16 178.3(8) . . . . ?
C7 C8 C13 C15 109.1(11) . . . . ?
C9 C8 C13 C15 -66.3(12) . . . . ?
C7 C8 C13 C14 -122.4(11) . . . . ?
C9 C8 C13 C14 62.2(13) . . . . ?
C7 C12 C16 C17 121.7(9) . . . . ?
C11 C12 C16 C17 -58.1(11) . . . . ?
C7 C12 C16 C18 -110.4(9) . . . . ?
C11 C12 C16 C18 69.8(11) . . . . ?
C1 N1 C7A C12A 90.5(7) . . . . ?
Fe1 N1 C7A C12A -89.3(7) . . . . ?
C1 N1 C7A C8A -93.5(8) . . . . ?
Fe1 N1 C7A C8A 86.7(8) . . . . ?
C12A C7A C8A C9A 1.2(12) . . . . ?
N1 C7A C8A C9A -174.4(7) . . . . ?
C12A C7A C8A C13A 177.5(9) . . . . ?
N1 C7A C8A C13A 1.9(13) . . . . ?
C7A C8A C9A C10A -2.2(13) . . . . ?
C13A C8A C9A C10A -178.7(9) . . . . ?
C8A C9A C10A C11A 2.2(14) . . . . ?
C9A C10A C11A C12A -0.9(13) . . . . ?
C8A C7A C12A C11A 0.0(12) . . . . ?
N1 C7A C12A C11A 176.1(6) . . . . ?
C8A C7A C12A C16A 179.5(8) . . . . ?
N1 C7A C12A C16A -4.3(10) . . . . ?
C10A C11A C12A C7A -0.2(12) . . . . ?
C10A C11A C12A C16A -179.8(8) . . . . ?
C7A C8A C13A C14A -120.8(12) . . . . ?
C9A C8A C13A C14A 55.4(13) . . . . ?
C7A C8A C13A C15A 117.9(10) . . . . ?
C9A C8A C13A C15A -65.9(12) . . . . ?
C7A C12A C16A C17A 122.9(9) . . . . ?
C11A C12A C16A C17A -57.5(11) . . . . ?
C7A C12A C16A C18A -114.4(9) . . . . ?
C11A C12A C16A C18A 65.1(10) . . . . ?
C6 N2 C19 C24 -94.9(5) . . . . ?
Fe1 N2 C19 C24 80.4(4) . . . . ?
C6 N2 C19 C20 88.2(4) . . . . ?
Fe1 N2 C19 C20 -96.5(4) . . . . ?
C24 C19 C20 C21 2.4(6) . . . . ?
N2 C19 C20 C21 179.3(4) . . . . ?
C24 C19 C20 C25 -174.9(4) . . . . ?
N2 C19 C20 C25 1.9(6) . . . . ?
C19 C20 C21 C22 -0.6(6) . . . . ?
C25 C20 C21 C22 176.8(4) . . . . ?
C20 C21 C22 C23 -0.9(8) . . . . ?
C21 C22 C23 C24 0.6(9) . . . . ?
C22 C23 C24 C19 1.2(8) . . . . ?
C22 C23 C24 C28 179.9(5) . . . . ?
C20 C19 C24 C23 -2.7(7) . . . . ?
N2 C19 C24 C23 -179.5(4) . . . . ?
C20 C19 C24 C28 178.6(4) . . . . ?
N2 C19 C24 C28 1.7(6) . . . . ?
C21 C20 C25 C26 -72.2(5) . . . . ?
C19 C20 C25 C26 105.1(4) . . . . ?
C21 C20 C25 C27 51.3(5) . . . . ?
C19 C20 C25 C27 -131.4(4) . . . . ?
C23 C24 C28 C29 37.8(7) . . . . ?
C19 C24 C28 C29 -143.5(5) . . . . ?
C23 C24 C28 C30 -87.5(7) . . . . ?
C19 C24 C28 C30 91.2(6) . . . . ?
C35 N3 C31 C32 -0.5(6) . . . . ?
Fe1 N3 C31 C32 -179.9(3) . . . . ?
N3 C31 C32 C33 0.0(7) . . . . ?
C31 C32 C33 C34 0.7(7) . . . . ?
C32 C33 C34 C35 -0.9(7) . . . . ?
C31 N3 C35 C34 0.3(6) . . . . ?
Fe1 N3 C35 C34 179.7(3) . . . . ?
C33 C34 C35 N3 0.4(6) . . . . ?
